data_7118134
loop_
_publ_author_name
'Boer, Stephanie A.'
'Turner, David R.'

_publ_section_title
;
 Self-selecting homochiral quadruple-stranded helicates and control of
 supramolecular chirality.
;
_journal_issue 98
_journal_name_full 'Chemical communications (Cambridge, England)'
_journal_page_first 17375
_journal_page_last 17378
_journal_paper_doi 10.1039/c5cc07422c
_journal_volume 51
_journal_year 2015
_chemical_formula_moiety 'C114 H116 Cu4 N8 O44 S4, 2(C4 H9 N O)'
_chemical_formula_sum 'C122 H134 Cu4 N10 O46 S4'
_chemical_formula_weight 2858.78
_space_group_crystal_system triclinic
_space_group_IT_number 2
_space_group_name_Hall '-P 1'
_space_group_name_H-M_alt 'P -1'
_symmetry_space_group_name_Hall '-P 1'
_symmetry_space_group_name_H-M 'P -1'
_atom_sites_solution_hydrogens mixed
_audit_creation_method SHELXL-2014/7
_audit_update_record
;
2015-09-03 deposited with the CCDC.
2015-09-25 downloaded from the CCDC.
;
_cell_angle_alpha 102.820(12)
_cell_angle_beta 107.63(2)
_cell_angle_gamma 106.68(2)
_cell_formula_units_Z 1
_cell_length_a 14.751(10)
_cell_length_b 17.672(3)
_cell_length_c 19.460(6)
_cell_measurement_reflns_used 144847
_cell_measurement_temperature 100(2)
_cell_measurement_theta_max 28.215
_cell_measurement_theta_min 1.167
_cell_volume 4358(3)
_computing_cell_refinement 'XDS (Kabsch, 1993)'
_computing_data_collection 'BluIce (McPhillips, 2002)'
_computing_data_reduction 'XDS (Kabsch, 1993)'
_computing_structure_refinement 'SHELXL-2014/7 (Sheldrick, 2014)'
_computing_structure_solution 'SHELXS-2014/7 (Sheldrick, 2014)'
_diffrn_ambient_temperature 100(2)
_diffrn_measured_fraction_theta_full 0.992
_diffrn_measured_fraction_theta_max 0.964
_diffrn_measurement_device_type 'ADSC Quantum 210r'
_diffrn_measurement_method 'Phi Scan'
_diffrn_radiation_type Synchrotron
_diffrn_radiation_wavelength 0.7108
_diffrn_reflns_av_R_equivalents 0.1255
_diffrn_reflns_av_unetI/netI 0.0530
_diffrn_reflns_laue_measured_fraction_full 0.992
_diffrn_reflns_laue_measured_fraction_max 0.964
_diffrn_reflns_limit_h_max 19
_diffrn_reflns_limit_h_min -19
_diffrn_reflns_limit_k_max 23
_diffrn_reflns_limit_k_min -23
_diffrn_reflns_limit_l_max 25
_diffrn_reflns_limit_l_min -25
_diffrn_reflns_number 144847
_diffrn_reflns_point_group_measured_fraction_full 0.992
_diffrn_reflns_point_group_measured_fraction_max 0.964
_diffrn_reflns_theta_full 26.000
_diffrn_reflns_theta_max 28.215
_diffrn_reflns_theta_min 1.167
_diffrn_source 'MX1 beamline Australian Synchrotron'
_exptl_absorpt_coefficient_mu 0.597
_exptl_absorpt_correction_type none
_exptl_crystal_colour blue
_exptl_crystal_density_diffrn 1.089
_exptl_crystal_description block
_exptl_crystal_F_000 1484
_exptl_crystal_size_max 0.02
_exptl_crystal_size_mid 0.02
_exptl_crystal_size_min 0.01
_platon_squeeze_details
;
Void centred between cages.  Calcualtes close to 6 DMA molecules per void.
Ambiguity exists in assignment due to mixed solvents used.
;
_refine_diff_density_max 1.050
_refine_diff_density_min -0.838
_refine_diff_density_rms 0.079
_refine_ls_extinction_method none
_refine_ls_goodness_of_fit_ref 1.032
_refine_ls_hydrogen_treatment mixed
_refine_ls_matrix_type full
_refine_ls_number_parameters 905
_refine_ls_number_reflns 20739
_refine_ls_number_restraints 31
_refine_ls_restrained_S_all 1.037
_refine_ls_R_factor_all 0.1069
_refine_ls_R_factor_gt 0.0873
_refine_ls_shift/su_max 0.001
_refine_ls_shift/su_mean 0.000
_refine_ls_structure_factor_coef Fsqd
_refine_ls_weighting_details 'w=1/[\s^2^(Fo^2^)+(0.1365P)^2^+4.8596P] where P=(Fo^2^+2Fc^2^)/3'
_refine_ls_weighting_scheme calc
_refine_ls_wR_factor_gt 0.2474
_refine_ls_wR_factor_ref 0.2665
_reflns_Friedel_coverage 0.000
_reflns_number_gt 15331
_reflns_number_total 20739
_reflns_threshold_expression 'I > 2\s(I)'
_cod_data_source_file c5cc07422c2.cif
_cod_data_source_block racemic_sq
_cod_database_code 7118134
_shelx_shelxl_version_number 2014/7
_shelx_space_group_comment
;
The symmetry employed for this shelxl refinement is uniquely defined
by the following loop, which should always be used as a source of
symmetry information in preference to the above space-group names.
They are only intended as comments.
;
_platon_squeeze_void_probe_radius 1.20

loop_
_space_group_symop_operation_xyz
'x, y, z'
'-x, -y, -z'

loop_
_atom_site_label
_atom_site_type_symbol
_atom_site_fract_x
_atom_site_fract_y
_atom_site_fract_z
_atom_site_U_iso_or_equiv
_atom_site_adp_type
_atom_site_occupancy
_atom_site_site_symmetry_order
_atom_site_calc_flag
_atom_site_refinement_flags_posn
_atom_site_refinement_flags_adp
_atom_site_refinement_flags_occupancy
Cu1 Cu 0.88308(4) 0.80396(3) 0.85531(3) 0.05300(15) Uani 1 1 d . . .
Cu2 Cu 0.75211(4) 0.68742(3) 0.72213(3) 0.05381(15) Uani 1 1 d . . .
S1 S 0.09312(10) 0.38538(8) 0.68854(7) 0.0657(3) Uani 1 1 d . . .
S2 S 0.61162(13) 0.12155(8) 0.64491(10) 0.0845(4) Uani 1 1 d . . .
O1 O 0.7560(3) 0.82011(18) 0.8562(2) 0.0643(8) Uani 1 1 d . . .
O2 O 0.6457(2) 0.71318(18) 0.7472(2) 0.0643(8) Uani 1 1 d . . .
O3 O 0.6012(3) 0.6524(2) 0.8771(2) 0.0689(8) Uani 1 1 d . . .
O4 O 0.3565(3) 0.7161(2) 0.7211(3) 0.0847(11) Uani 1 1 d . . .
O5 O 0.0852(3) 0.3205(2) 0.7223(2) 0.0819(10) Uani 1 1 d . . .
O6 O 0.0307(3) 0.4343(2) 0.6916(2) 0.0764(9) Uani 1 1 d . . .
O7 O -0.0091(3) 0.17299(19) 0.3153(2) 0.0680(8) Uani 1 1 d . . .
O8 O -0.0443(3) 0.4233(2) 0.3916(2) 0.0700(8) Uani 1 1 d . . .
O9 O 0.1295(2) 0.32786(18) 0.29176(18) 0.0597(7) Uani 1 1 d . . .
O10 O 0.0183(2) 0.23754(18) 0.17515(17) 0.0576(7) Uani 1 1 d . . .
O11 O 0.8558(3) 0.71869(17) 0.90178(17) 0.0584(7) Uani 1 1 d . . .
O12 O 0.7541(2) 0.61621(17) 0.78819(18) 0.0568(7) Uani 1 1 d . . .
O13 O 0.9182(3) 0.5409(2) 0.8318(2) 0.0710(9) Uani 1 1 d . . .
O14 O 0.6021(3) 0.4223(2) 0.8329(3) 0.0856(12) Uani 1 1 d . . .
O15 O 0.5448(4) 0.0913(2) 0.6812(3) 0.0923(12) Uani 1 1 d . . .
O16 O 0.6834(4) 0.0841(3) 0.6353(3) 0.1018(14) Uani 1 1 d . . .
O17 O 0.2069(3) 0.0974(2) 0.4667(2) 0.0793(10) Uani 1 1 d . . .
O18 O 0.3352(3) 0.0878(3) 0.2801(3) 0.0835(11) Uani 1 1 d . . .
O19 O 0.2208(3) 0.2127(2) 0.3117(2) 0.0692(8) Uani 1 1 d . . .
O20 O 0.1006(3) 0.11858(18) 0.2004(2) 0.0625(7) Uani 1 1 d . . .
O21 O 0.9887(4) 0.8983(2) 0.9606(3) 0.0979(14) Uani 1 1 d D . .
H21 H 1.008(7) 0.9491(19) 0.960(4) 0.147 Uiso 1 1 d D U .
O22 O 0.6433(5) 0.5937(4) 0.6163(3) 0.128(2) Uani 1 1 d . . .
H22A H 0.5836 0.5602 0.6103 0.192 Uiso 1 1 d R U .
H22B H 0.6255 0.6037 0.5737 0.192 Uiso 1 1 d R U .
N1 N 0.4970(3) 0.7042(2) 0.8036(3) 0.0653(9) Uani 1 1 d . . .
N2 N -0.0325(3) 0.2989(2) 0.3342(2) 0.0601(8) Uani 1 1 d . . .
N3 N 0.7684(3) 0.4978(2) 0.8513(2) 0.0546(8) Uani 1 1 d . . .
N4 N 0.2451(4) 0.0856(3) 0.3597(3) 0.0695(10) Uani 1 1 d . . .
C1 C 0.6677(4) 0.7718(3) 0.8070(3) 0.0627(11) Uani 1 1 d . . .
C2 C 0.5757(4) 0.7866(3) 0.8196(4) 0.0711(13) Uani 1 1 d . . .
H2 H 0.5463 0.8118 0.7815 0.085 Uiso 1 1 calc R U .
C3 C 0.6053(4) 0.8465(3) 0.8999(4) 0.0799(15) Uani 1 1 d . . .
H3A H 0.6334 0.8213 0.9377 0.096 Uiso 1 1 calc R U .
H3B H 0.6610 0.8994 0.9089 0.096 Uiso 1 1 calc R U .
C4 C 0.5207(5) 0.8670(4) 0.9143(4) 0.0884(17) Uani 1 1 d . . .
H4 H 0.4617 0.8130 0.8996 0.106 Uiso 1 1 calc R U .
C5 C 0.5535(6) 0.9141(4) 0.9989(4) 0.103(2) Uani 1 1 d . . .
H5A H 0.4964 0.9270 1.0071 0.154 Uiso 1 1 calc R U .
H5B H 0.5723 0.8792 1.0290 0.154 Uiso 1 1 calc R U .
H5C H 0.6128 0.9665 1.0151 0.154 Uiso 1 1 calc R U .
C6 C 0.4841(7) 0.9168(5) 0.8646(5) 0.118(3) Uani 1 1 d . . .
H6A H 0.4282 0.9298 0.8749 0.176 Uiso 1 1 calc R U .
H6B H 0.5414 0.9692 0.8767 0.176 Uiso 1 1 calc R U .
H6C H 0.4591 0.8834 0.8104 0.176 Uiso 1 1 calc R U .
C7 C 0.5191(3) 0.6434(3) 0.8327(3) 0.0595(10) Uani 1 1 d . . .
C8 C 0.3946(4) 0.6759(3) 0.7539(3) 0.0680(12) Uani 1 1 d . . .
C9 C 0.3458(3) 0.5881(3) 0.7532(3) 0.0589(10) Uani 1 1 d . . .
C10 C 0.4206(4) 0.5684(3) 0.7986(3) 0.0604(10) Uani 1 1 d . . .
C11 C 0.4000(4) 0.4905(3) 0.8092(3) 0.0622(10) Uani 1 1 d . . .
H11 H 0.4524 0.4767 0.8396 0.075 Uiso 1 1 calc R U .
C12 C 0.2972(4) 0.4340(3) 0.7722(3) 0.0637(11) Uani 1 1 d . . .
H12 H 0.2785 0.3800 0.7773 0.076 Uiso 1 1 calc R U .
C13 C 0.2226(4) 0.4563(3) 0.7283(3) 0.0595(10) Uani 1 1 d . . .
C14 C 0.2442(4) 0.5336(3) 0.7172(3) 0.0616(10) Uani 1 1 d . . .
H14 H 0.1924 0.5478 0.6866 0.074 Uiso 1 1 calc R U .
C15 C 0.0292(3) 0.3762(3) 0.5394(3) 0.0590(10) Uani 1 1 d . . .
H15 H 0.0189 0.4268 0.5555 0.071 Uiso 1 1 calc R U .
C16 C 0.0656(4) 0.3385(3) 0.5901(3) 0.0605(10) Uani 1 1 d . . .
C17 C 0.0823(4) 0.2648(3) 0.5681(3) 0.0667(11) Uani 1 1 d . . .
H17 H 0.1095 0.2421 0.6057 0.080 Uiso 1 1 calc R U .
C18 C 0.0593(4) 0.2243(3) 0.4912(3) 0.0662(11) Uani 1 1 d . . .
H18 H 0.0688 0.1734 0.4748 0.079 Uiso 1 1 calc R U .
C19 C 0.0227(4) 0.2614(3) 0.4413(3) 0.0586(10) Uani 1 1 d . . .
C20 C 0.0083(4) 0.3363(3) 0.4631(3) 0.0590(10) Uani 1 1 d . . .
C21 C -0.0264(3) 0.3612(3) 0.3962(3) 0.0593(10) Uani 1 1 d . . .
C22 C -0.0074(4) 0.2356(3) 0.3568(3) 0.0579(9) Uani 1 1 d . . .
C23 C -0.0454(4) 0.3056(3) 0.2589(3) 0.0586(9) Uani 1 1 d . . .
H23 H -0.0359 0.3650 0.2627 0.070 Uiso 1 1 calc R U .
C24 C -0.1532(4) 0.2493(3) 0.2001(3) 0.0698(12) Uani 1 1 d . . .
H24A H -0.2038 0.2571 0.2219 0.084 Uiso 1 1 calc R U .
H24B H -0.1604 0.1900 0.1898 0.084 Uiso 1 1 calc R U .
C25 C -0.1785(4) 0.2668(4) 0.1244(3) 0.0775(14) Uani 1 1 d . . .
H25 H -0.1171 0.2725 0.1110 0.093 Uiso 1 1 calc R U .
C26 C -0.2657(6) 0.1920(5) 0.0624(5) 0.117(3) Uani 1 1 d . . .
H26A H -0.3273 0.1824 0.0741 0.175 Uiso 1 1 calc R U .
H26B H -0.2476 0.1425 0.0589 0.175 Uiso 1 1 calc R U .
H26C H -0.2796 0.2021 0.0134 0.175 Uiso 1 1 calc R U .
C27 C -0.1940(6) 0.3488(5) 0.1305(4) 0.0972(19) Uani 1 1 d . . .
H27A H -0.1340 0.3947 0.1722 0.146 Uiso 1 1 calc R U .
H27B H -0.2024 0.3596 0.0821 0.146 Uiso 1 1 calc R U .
H27C H -0.2557 0.3451 0.1411 0.146 Uiso 1 1 calc R U .
C28 C 0.0415(4) 0.2881(2) 0.2396(3) 0.0566(9) Uani 1 1 d . . .
C29 C 0.8002(3) 0.6436(2) 0.8603(2) 0.0534(9) Uani 1 1 d . . .
C30 C 0.7821(3) 0.5793(2) 0.9009(2) 0.0542(9) Uani 1 1 d . . .
H30 H 0.7164 0.5732 0.9080 0.065 Uiso 1 1 calc R U .
C31 C 0.8668(4) 0.6054(3) 0.9795(3) 0.0622(10) Uani 1 1 d . . .
H31A H 0.9323 0.6106 0.9733 0.075 Uiso 1 1 calc R U .
H31B H 0.8753 0.6615 1.0106 0.075 Uiso 1 1 calc R U .
C32 C 0.8474(5) 0.5453(3) 1.0232(3) 0.0741(13) Uani 1 1 d . . .
H32 H 0.8292 0.4872 0.9890 0.089 Uiso 1 1 calc R U .
C33 C 0.7593(6) 0.5466(5) 1.0476(4) 0.101(2) Uani 1 1 d . . .
H33A H 0.6963 0.5296 1.0021 0.152 Uiso 1 1 calc R U .
H33B H 0.7757 0.6035 1.0805 0.152 Uiso 1 1 calc R U .
H33C H 0.7490 0.5076 1.0759 0.152 Uiso 1 1 calc R U .
C34 C 0.9438(6) 0.5680(4) 1.0939(4) 0.0949(19) Uani 1 1 d . . .
H34A H 0.9630 0.6251 1.1276 0.142 Uiso 1 1 calc R U .
H34B H 1.0002 0.5649 1.0782 0.142 Uiso 1 1 calc R U .
H34C H 0.9303 0.5285 1.1213 0.142 Uiso 1 1 calc R U .
C35 C 0.8396(4) 0.4877(3) 0.8210(3) 0.0581(9) Uani 1 1 d . . .
C36 C 0.6788(4) 0.4263(3) 0.8221(3) 0.0621(10) Uani 1 1 d . . .
C37 C 0.6987(4) 0.3603(3) 0.7732(3) 0.0616(10) Uani 1 1 d . . .
C38 C 0.7953(4) 0.3968(3) 0.7729(3) 0.0599(10) Uani 1 1 d . . .
C39 C 0.8352(4) 0.3513(3) 0.7325(3) 0.0754(14) Uani 1 1 d . . .
H39 H 0.9006 0.3771 0.7316 0.090 Uiso 1 1 calc R U .
C40 C 0.7773(5) 0.2668(3) 0.6933(3) 0.0771(14) Uani 1 1 d . . .
H40 H 0.8032 0.2335 0.6653 0.092 Uiso 1 1 calc R U .
C41 C 0.6813(4) 0.2304(3) 0.6949(3) 0.0745(13) Uani 1 1 d . . .
C42 C 0.6379(4) 0.2761(3) 0.7329(3) 0.0715(12) Uani 1 1 d . . .
H42 H 0.5707 0.2513 0.7314 0.086 Uiso 1 1 calc R U .
C43 C 0.4349(5) 0.1131(3) 0.5421(4) 0.0777(14) Uani 1 1 d . . .
H43 H 0.4090 0.1151 0.5814 0.093 Uiso 1 1 calc R U .
C44 C 0.5341(5) 0.1170(3) 0.5552(3) 0.0789(14) Uani 1 1 d . . .
C45 C 0.5733(5) 0.1155(4) 0.4975(4) 0.0891(17) Uani 1 1 d . . .
H45 H 0.6422 0.1193 0.5088 0.107 Uiso 1 1 calc R U .
C46 C 0.5143(5) 0.1086(4) 0.4264(4) 0.0858(16) Uani 1 1 d . . .
H46 H 0.5401 0.1070 0.3872 0.103 Uiso 1 1 calc R U .
C47 C 0.4131(4) 0.1040(3) 0.4124(3) 0.0718(13) Uani 1 1 d . . .
C48 C 0.3752(4) 0.1060(3) 0.4686(3) 0.0672(12) Uani 1 1 d . . .
C49 C 0.2673(4) 0.0965(3) 0.4365(3) 0.0699(12) Uani 1 1 d . . .
C50 C 0.3322(4) 0.0919(3) 0.3412(3) 0.0694(12) Uani 1 1 d . . .
C51 C 0.1464(4) 0.0714(3) 0.3050(3) 0.0705(12) Uani 1 1 d . . .
H51 H 0.1013 0.0768 0.3336 0.085 Uiso 1 1 calc R U .
C52 C 0.0959(5) -0.0182(3) 0.2461(4) 0.0775(14) Uani 1 1 d . . .
H52A H 0.0306 -0.0235 0.2075 0.093 Uiso 1 1 calc R U .
H52B H 0.1416 -0.0254 0.2191 0.093 Uiso 1 1 calc R U .
C53 C 0.0729(5) -0.0892(3) 0.2780(4) 0.0827(15) Uani 1 1 d . . .
H53 H 0.1375 -0.0809 0.3205 0.099 Uiso 1 1 calc R U .
C54 C 0.0393(7) -0.1723(4) 0.2170(5) 0.104(2) Uani 1 1 d . . .
H54A H 0.0908 -0.1705 0.1947 0.156 Uiso 1 1 calc R U .
H54B H -0.0270 -0.1837 0.1769 0.156 Uiso 1 1 calc R U .
H54C H 0.0320 -0.2169 0.2397 0.156 Uiso 1 1 calc R U .
C55 C -0.0111(6) -0.0881(4) 0.3114(5) 0.110(2) Uani 1 1 d . . .
H55A H 0.0123 -0.0336 0.3510 0.165 Uiso 1 1 calc R U .
H55B H -0.0754 -0.0975 0.2702 0.165 Uiso 1 1 calc R U .
H55C H -0.0227 -0.1327 0.3339 0.165 Uiso 1 1 calc R U .
C56 C 0.1569(4) 0.1404(3) 0.2682(3) 0.0627(11) Uani 1 1 d . . .
C57 C 1.0653(6) 0.8880(5) 1.0134(4) 0.107(2) Uani 1 1 d . . .
H57A H 1.1125 0.8756 0.9907 0.161 Uiso 1 1 calc R U .
H57B H 1.0352 0.8414 1.0295 0.161 Uiso 1 1 calc R U .
H57C H 1.1031 0.9397 1.0580 0.161 Uiso 1 1 calc R U .
O23 O 0.6633(6) 0.3057(5) 0.9162(4) 0.0705(18) Uani 0.484(4) 1 d D U P
N5 N 0.7125(8) 0.2052(7) 0.8775(6) 0.087(3) Uani 0.484(4) 1 d D U P
C58 C 0.5377(9) 0.1575(8) 0.8498(7) 0.087(3) Uani 0.484(4) 1 d D U P
H58A H 0.4828 0.1790 0.8360 0.130 Uiso 0.484(4) 1 calc R U P
H58B H 0.5308 0.1301 0.8876 0.130 Uiso 0.484(4) 1 calc R U P
H58C H 0.5324 0.1168 0.8040 0.130 Uiso 0.484(4) 1 calc R U P
C59 C 0.6420(9) 0.2301(8) 0.8840(7) 0.089(3) Uani 0.484(4) 1 d D U P
C60 C 0.8218(8) 0.2769(7) 0.9172(7) 0.073(3) Uani 0.484(4) 1 d D U P
H60A H 0.8563 0.2766 0.8814 0.109 Uiso 0.484(4) 1 calc R U P
H60B H 0.8623 0.2680 0.9626 0.109 Uiso 0.484(4) 1 calc R U P
H60C H 0.8152 0.3311 0.9325 0.109 Uiso 0.484(4) 1 calc R U P
C61 C 0.7053(8) 0.1172(7) 0.8482(6) 0.066(2) Uani 0.484(4) 1 d . U P
H61A H 0.7727 0.1178 0.8501 0.099 Uiso 0.484(4) 1 calc R U P
H61B H 0.6839 0.0861 0.8801 0.099 Uiso 0.484(4) 1 calc R U P
H61C H 0.6547 0.0900 0.7952 0.099 Uiso 0.484(4) 1 calc R U P
O24 O 0.1176(5) 0.0535(4) 0.9456(3) 0.0662(17) Uani 0.516(4) 1 d D U P
N6 N 0.2151(7) 0.1343(5) 0.8981(6) 0.086(2) Uani 0.516(4) 1 d D U P
C62 C 0.1636(7) -0.0168(5) 0.8455(5) 0.064(2) Uani 0.516(4) 1 d . U P
H62A H 0.1228 -0.0657 0.8540 0.095 Uiso 0.516(4) 1 calc R U P
H62B H 0.1319 -0.0209 0.7920 0.095 Uiso 0.516(4) 1 calc R U P
H62C H 0.2337 -0.0152 0.8567 0.095 Uiso 0.516(4) 1 calc R U P
C63 C 0.1675(7) 0.0649(5) 0.8992(5) 0.064(2) Uani 0.516(4) 1 d D U P
C64 C 0.2684(6) 0.1375(7) 0.8435(6) 0.072(2) Uani 0.516(4) 1 d . U P
H64A H 0.2383 0.1620 0.8064 0.108 Uiso 0.516(4) 1 calc DR U P
H64B H 0.2599 0.0805 0.8163 0.108 Uiso 0.516(4) 1 calc R U P
H64C H 0.3418 0.1721 0.8722 0.108 Uiso 0.516(4) 1 calc R U P
C65 C 0.2130(10) 0.2069(7) 0.9489(7) 0.106(5) Uani 0.516(4) 1 d . U P
H65A H 0.2531 0.2580 0.9430 0.158 Uiso 0.516(4) 1 calc R U P
H65B H 0.1416 0.2025 0.9360 0.158 Uiso 0.516(4) 1 calc R U P
H65C H 0.2427 0.2091 1.0020 0.158 Uiso 0.516(4) 1 calc R U P

loop_
_atom_site_aniso_label
_atom_site_aniso_U_11
_atom_site_aniso_U_22
_atom_site_aniso_U_33
_atom_site_aniso_U_23
_atom_site_aniso_U_13
_atom_site_aniso_U_12
Cu1 0.0641(3) 0.0331(2) 0.0652(3) 0.01278(19) 0.0351(2) 0.01586(19)
Cu2 0.0611(3) 0.0381(2) 0.0646(3) 0.0146(2) 0.0297(2) 0.0189(2)
S1 0.0694(7) 0.0611(6) 0.0706(7) 0.0185(5) 0.0428(6) 0.0168(5)
S2 0.0942(10) 0.0466(6) 0.0961(10) 0.0056(6) 0.0283(8) 0.0273(6)
O1 0.074(2) 0.0410(14) 0.084(2) 0.0161(14) 0.0420(17) 0.0222(14)
O2 0.0643(18) 0.0451(14) 0.086(2) 0.0177(14) 0.0337(16) 0.0233(13)
O3 0.068(2) 0.0568(17) 0.087(2) 0.0247(16) 0.0349(18) 0.0266(15)
O4 0.073(2) 0.0606(19) 0.137(4) 0.048(2) 0.042(2) 0.0361(17)
O5 0.092(3) 0.069(2) 0.081(2) 0.0249(18) 0.051(2) 0.0081(18)
O6 0.070(2) 0.084(2) 0.081(2) 0.0154(18) 0.0483(18) 0.0282(18)
O7 0.087(2) 0.0479(15) 0.077(2) 0.0146(14) 0.0472(18) 0.0271(15)
O8 0.087(2) 0.0606(18) 0.078(2) 0.0207(16) 0.0389(18) 0.0452(17)
O9 0.0645(18) 0.0511(15) 0.0629(17) 0.0113(13) 0.0310(15) 0.0211(13)
O10 0.0635(17) 0.0486(14) 0.0624(17) 0.0125(12) 0.0314(14) 0.0214(13)
O11 0.0749(19) 0.0404(13) 0.0628(17) 0.0138(12) 0.0354(15) 0.0198(13)
O12 0.0651(17) 0.0396(13) 0.0654(17) 0.0153(12) 0.0284(14) 0.0183(12)
O13 0.0691(19) 0.0492(16) 0.105(3) 0.0218(16) 0.0502(19) 0.0233(14)
O14 0.077(2) 0.0526(18) 0.131(3) 0.0154(19) 0.060(2) 0.0206(16)
O15 0.110(3) 0.0524(19) 0.095(3) 0.0156(19) 0.031(2) 0.021(2)
O16 0.106(3) 0.058(2) 0.124(4) 0.007(2) 0.031(3) 0.040(2)
O17 0.089(2) 0.068(2) 0.096(3) 0.0300(19) 0.055(2) 0.0300(19)
O18 0.103(3) 0.077(2) 0.100(3) 0.037(2) 0.063(2) 0.045(2)
O19 0.086(2) 0.0497(16) 0.086(2) 0.0278(15) 0.0456(19) 0.0304(16)
O20 0.0695(19) 0.0462(15) 0.082(2) 0.0269(15) 0.0385(17) 0.0225(13)
O21 0.114(3) 0.0532(19) 0.083(3) -0.0074(18) 0.005(2) 0.031(2)
O22 0.124(4) 0.120(4) 0.087(3) -0.019(3) 0.007(3) 0.052(3)
N1 0.068(2) 0.0442(17) 0.094(3) 0.0242(18) 0.042(2) 0.0241(16)
N2 0.070(2) 0.0520(18) 0.068(2) 0.0154(16) 0.0386(19) 0.0288(17)
N3 0.063(2) 0.0398(15) 0.067(2) 0.0163(14) 0.0330(17) 0.0217(14)
N4 0.083(3) 0.056(2) 0.090(3) 0.035(2) 0.047(2) 0.0338(19)
C1 0.065(3) 0.0393(19) 0.090(3) 0.021(2) 0.040(2) 0.0189(18)
C2 0.069(3) 0.042(2) 0.109(4) 0.021(2) 0.046(3) 0.0226(19)
C3 0.080(3) 0.052(2) 0.111(4) 0.013(3) 0.052(3) 0.025(2)
C4 0.078(3) 0.068(3) 0.114(5) 0.013(3) 0.036(3) 0.035(3)
C5 0.099(5) 0.084(4) 0.116(5) 0.007(4) 0.043(4) 0.042(4)
C6 0.152(7) 0.099(5) 0.140(7) 0.045(5) 0.068(6) 0.085(5)
C7 0.057(2) 0.049(2) 0.079(3) 0.0191(19) 0.035(2) 0.0244(18)
C8 0.064(3) 0.053(2) 0.102(4) 0.026(2) 0.043(3) 0.032(2)
C9 0.063(2) 0.048(2) 0.078(3) 0.0215(19) 0.037(2) 0.0286(18)
C10 0.064(2) 0.047(2) 0.081(3) 0.0199(19) 0.041(2) 0.0232(18)
C11 0.069(3) 0.055(2) 0.075(3) 0.028(2) 0.035(2) 0.028(2)
C12 0.080(3) 0.049(2) 0.076(3) 0.026(2) 0.048(2) 0.022(2)
C13 0.065(2) 0.053(2) 0.068(2) 0.0175(18) 0.039(2) 0.0215(19)
C14 0.065(2) 0.055(2) 0.077(3) 0.024(2) 0.039(2) 0.0268(19)
C15 0.063(2) 0.052(2) 0.070(3) 0.0160(19) 0.039(2) 0.0230(18)
C16 0.062(2) 0.050(2) 0.068(3) 0.0145(18) 0.035(2) 0.0127(18)
C17 0.085(3) 0.054(2) 0.074(3) 0.025(2) 0.045(3) 0.027(2)
C18 0.085(3) 0.050(2) 0.076(3) 0.022(2) 0.043(3) 0.029(2)
C19 0.065(2) 0.047(2) 0.069(3) 0.0163(18) 0.038(2) 0.0190(18)
C20 0.064(2) 0.0453(19) 0.076(3) 0.0168(18) 0.041(2) 0.0212(17)
C21 0.060(2) 0.056(2) 0.069(3) 0.0138(19) 0.035(2) 0.0255(18)
C22 0.066(2) 0.049(2) 0.067(2) 0.0177(18) 0.038(2) 0.0221(18)
C23 0.066(2) 0.055(2) 0.063(2) 0.0178(18) 0.033(2) 0.0279(19)
C24 0.067(3) 0.066(3) 0.080(3) 0.018(2) 0.039(2) 0.025(2)
C25 0.069(3) 0.093(4) 0.072(3) 0.017(3) 0.026(2) 0.042(3)
C26 0.092(5) 0.108(5) 0.106(5) 0.006(4) 0.009(4) 0.033(4)
C27 0.113(5) 0.113(5) 0.085(4) 0.032(4) 0.040(4) 0.068(4)
C28 0.073(3) 0.0414(18) 0.064(2) 0.0170(17) 0.038(2) 0.0235(18)
C29 0.062(2) 0.0402(17) 0.064(2) 0.0161(16) 0.033(2) 0.0204(16)
C30 0.067(2) 0.0398(17) 0.064(2) 0.0171(16) 0.034(2) 0.0235(17)
C31 0.070(3) 0.045(2) 0.067(3) 0.0178(18) 0.027(2) 0.0174(19)
C32 0.105(4) 0.049(2) 0.065(3) 0.021(2) 0.032(3) 0.024(2)
C33 0.129(6) 0.103(5) 0.100(5) 0.051(4) 0.072(4) 0.041(4)
C34 0.124(5) 0.074(3) 0.083(4) 0.036(3) 0.030(4) 0.037(4)
C35 0.065(2) 0.0431(19) 0.072(3) 0.0189(18) 0.031(2) 0.0239(18)
C36 0.076(3) 0.0428(19) 0.080(3) 0.0219(19) 0.044(2) 0.0245(19)
C37 0.068(3) 0.0429(19) 0.078(3) 0.0174(19) 0.035(2) 0.0222(18)
C38 0.069(3) 0.045(2) 0.070(3) 0.0163(18) 0.031(2) 0.0251(18)
C39 0.082(3) 0.056(2) 0.098(4) 0.018(2) 0.053(3) 0.029(2)
C40 0.097(4) 0.058(3) 0.087(3) 0.014(2) 0.046(3) 0.041(3)
C41 0.075(3) 0.044(2) 0.090(3) 0.008(2) 0.028(3) 0.020(2)
C42 0.076(3) 0.045(2) 0.088(3) 0.015(2) 0.034(3) 0.018(2)
C43 0.088(4) 0.046(2) 0.095(4) 0.007(2) 0.047(3) 0.022(2)
C44 0.081(3) 0.047(2) 0.089(4) 0.001(2) 0.031(3) 0.018(2)
C45 0.090(4) 0.076(3) 0.107(5) 0.015(3) 0.050(4) 0.038(3)
C46 0.085(4) 0.074(3) 0.103(4) 0.015(3) 0.053(4) 0.030(3)
C47 0.084(3) 0.049(2) 0.092(3) 0.017(2) 0.048(3) 0.028(2)
C48 0.080(3) 0.0406(19) 0.083(3) 0.014(2) 0.039(3) 0.023(2)
C49 0.080(3) 0.044(2) 0.093(3) 0.022(2) 0.045(3) 0.024(2)
C50 0.084(3) 0.049(2) 0.087(3) 0.024(2) 0.043(3) 0.031(2)
C51 0.082(3) 0.056(2) 0.095(4) 0.036(2) 0.049(3) 0.032(2)
C52 0.096(4) 0.046(2) 0.092(4) 0.030(2) 0.038(3) 0.023(2)
C53 0.100(4) 0.057(3) 0.105(4) 0.043(3) 0.050(3) 0.026(3)
C54 0.133(6) 0.055(3) 0.130(6) 0.040(3) 0.058(5) 0.029(3)
C55 0.118(5) 0.080(4) 0.143(7) 0.052(4) 0.072(5) 0.018(4)
C56 0.072(3) 0.044(2) 0.089(3) 0.027(2) 0.047(3) 0.0261(19)
C57 0.098(5) 0.103(5) 0.094(5) 0.009(4) 0.020(4) 0.040(4)
O23 0.088(5) 0.073(4) 0.071(4) 0.031(3) 0.044(4) 0.042(4)
N5 0.119(6) 0.089(6) 0.071(6) 0.038(5) 0.037(5) 0.058(5)
C58 0.087(7) 0.101(8) 0.062(6) 0.026(5) 0.031(5) 0.023(6)
C59 0.104(7) 0.106(7) 0.081(7) 0.046(6) 0.050(6) 0.049(6)
C60 0.083(6) 0.076(6) 0.097(7) 0.052(5) 0.055(6) 0.043(4)
C61 0.066(5) 0.073(5) 0.061(5) 0.022(4) 0.023(4) 0.033(4)
O24 0.061(3) 0.061(3) 0.061(3) 0.000(3) 0.031(3) 0.011(3)
N6 0.079(5) 0.059(4) 0.085(6) -0.009(4) 0.008(4) 0.030(4)
C62 0.060(5) 0.040(3) 0.071(5) -0.005(3) 0.021(4) 0.013(3)
C63 0.062(5) 0.055(4) 0.058(4) 0.004(3) 0.013(4) 0.021(4)
C64 0.045(4) 0.081(6) 0.082(6) 0.045(5) 0.024(4) 0.003(4)
C65 0.096(8) 0.056(5) 0.095(8) -0.039(5) -0.014(6) 0.036(5)

loop_
_atom_type_symbol
_atom_type_description
_atom_type_scat_dispersion_real
_atom_type_scat_dispersion_imag
_atom_type_scat_source
C C 0.0033 0.0016 'International Tables Vol C Tables 4.2.6.8 and 6.1.1.4'
H H 0.0000 0.0000 'International Tables Vol C Tables 4.2.6.8 and 6.1.1.4'
Cu Cu 0.3290 1.2590 'International Tables Vol C Tables 4.2.6.8 and 6.1.1.4'
N N 0.0061 0.0033 'International Tables Vol C Tables 4.2.6.8 and 6.1.1.4'
O O 0.0106 0.0060 'International Tables Vol C Tables 4.2.6.8 and 6.1.1.4'
S S 0.1246 0.1234 'International Tables Vol C Tables 4.2.6.8 and 6.1.1.4'

loop_
_geom_angle_atom_site_label_1
_geom_angle_atom_site_label_2
_geom_angle_atom_site_label_3
_geom_angle
_geom_angle_site_symmetry_1
_geom_angle_site_symmetry_3
O11 Cu1 O20 174.35(14) . 2_666
O11 Cu1 O1 89.62(13) . .
O20 Cu1 O1 88.72(14) 2_666 .
O11 Cu1 O10 89.90(13) . 2_666
O20 Cu1 O10 90.13(13) 2_666 2_666
O1 Cu1 O10 163.10(14) . 2_666
O11 Cu1 O21 93.47(17) . .
O20 Cu1 O21 92.11(18) 2_666 .
O1 Cu1 O21 98.55(18) . .
O10 Cu1 O21 98.35(18) 2_666 .
O11 Cu1 Cu2 87.49(10) . .
O20 Cu1 Cu2 86.94(11) 2_666 .
O1 Cu1 Cu2 81.77(11) . .
O10 Cu1 Cu2 81.33(10) 2_666 .
O21 Cu1 Cu2 178.99(16) . .
O2 Cu2 O9 173.15(14) . 2_666
O2 Cu2 O12 89.24(14) . .
O9 Cu2 O12 89.99(13) 2_666 .
O2 Cu2 O19 88.47(14) . 2_666
O9 Cu2 O19 90.12(14) 2_666 2_666
O12 Cu2 O19 161.61(14) . 2_666
O2 Cu2 O22 91.8(2) . .
O9 Cu2 O22 95.00(19) 2_666 .
O12 Cu2 O22 98.6(2) . .
O19 Cu2 O22 99.7(2) 2_666 .
O2 Cu2 Cu1 86.54(11) . .
O9 Cu2 Cu1 86.62(10) 2_666 .
O12 Cu2 Cu1 80.84(9) . .
O19 Cu2 Cu1 80.81(11) 2_666 .
O22 Cu2 Cu1 178.31(18) . .
O5 S1 O6 120.3(2) . .
O5 S1 C13 108.8(2) . .
O6 S1 C13 107.3(2) . .
O5 S1 C16 107.7(2) . .
O6 S1 C16 106.5(2) . .
C13 S1 C16 105.1(2) . .
O15 S2 O16 120.7(3) . .
O15 S2 C44 107.1(3) . .
O16 S2 C44 108.4(3) . .
O15 S2 C41 107.7(3) . .
O16 S2 C41 108.1(3) . .
C44 S2 C41 103.7(3) . .
C1 O1 Cu1 122.9(3) . .
C1 O2 Cu2 120.7(3) . .
C28 O9 Cu2 120.4(3) . 2_666
C28 O10 Cu1 123.6(3) . 2_666
C29 O11 Cu1 120.0(3) . .
C29 O12 Cu2 124.8(2) . .
C56 O19 Cu2 123.6(3) . 2_666
C56 O20 Cu1 120.0(3) . 2_666
C57 O21 Cu1 124.2(4) . .
C57 O21 H21 111(7) . .
Cu1 O21 H21 116(6) . .
Cu2 O22 H22A 123.9 . .
Cu2 O22 H22B 123.0 . .
H22A O22 H22B 98.5 . .
C8 N1 C7 112.4(4) . .
C8 N1 C2 124.2(4) . .
C7 N1 C2 123.3(4) . .
C22 N2 C21 111.3(4) . .
C22 N2 C23 123.1(3) . .
C21 N2 C23 124.7(4) . .
C35 N3 C36 113.2(3) . .
C35 N3 C30 122.2(3) . .
C36 N3 C30 124.1(3) . .
C49 N4 C50 112.3(5) . .
C49 N4 C51 124.4(4) . .
C50 N4 C51 123.2(5) . .
O2 C1 O1 127.5(4) . .
O2 C1 C2 115.4(4) . .
O1 C1 C2 117.1(4) . .
N1 C2 C3 111.6(4) . .
N1 C2 C1 107.9(3) . .
C3 C2 C1 112.8(5) . .
N1 C2 H2 108.1 . .
C3 C2 H2 108.2 . .
C1 C2 H2 108.2 . .
C4 C3 C2 115.4(5) . .
C4 C3 H3A 108.4 . .
C2 C3 H3A 108.4 . .
C4 C3 H3B 108.4 . .
C2 C3 H3B 108.4 . .
H3A C3 H3B 107.5 . .
C3 C4 C5 110.9(6) . .
C3 C4 C6 110.6(6) . .
C5 C4 C6 111.3(6) . .
C3 C4 H4 108.0 . .
C5 C4 H4 108.0 . .
C6 C4 H4 108.0 . .
C4 C5 H5A 109.5 . .
C4 C5 H5B 109.5 . .
H5A C5 H5B 109.5 . .
C4 C5 H5C 109.5 . .
H5A C5 H5C 109.5 . .
H5B C5 H5C 109.5 . .
C4 C6 H6A 109.5 . .
C4 C6 H6B 109.5 . .
H6A C6 H6B 109.5 . .
C4 C6 H6C 109.5 . .
H6A C6 H6C 109.5 . .
H6B C6 H6C 109.5 . .
O3 C7 N1 125.4(4) . .
O3 C7 C10 128.6(4) . .
N1 C7 C10 106.0(4) . .
O4 C8 N1 125.3(5) . .
O4 C8 C9 129.5(5) . .
N1 C8 C9 105.1(4) . .
C10 C9 C14 122.4(4) . .
C10 C9 C8 108.4(4) . .
C14 C9 C8 129.2(4) . .
C9 C10 C11 122.4(4) . .
C9 C10 C7 108.1(4) . .
C11 C10 C7 129.5(5) . .
C10 C11 C12 115.9(4) . .
C10 C11 H11 122.0 . .
C12 C11 H11 122.0 . .
C13 C12 C11 120.5(4) . .
C13 C12 H12 119.8 . .
C11 C12 H12 119.8 . .
C12 C13 C14 123.2(4) . .
C12 C13 S1 118.4(3) . .
C14 C13 S1 118.3(4) . .
C9 C14 C13 115.6(4) . .
C9 C14 H14 122.2 . .
C13 C14 H14 122.2 . .
C16 C15 C20 116.3(4) . .
C16 C15 H15 121.9 . .
C20 C15 H15 121.9 . .
C15 C16 C17 123.1(4) . .
C15 C16 S1 118.8(3) . .
C17 C16 S1 118.1(4) . .
C16 C17 C18 120.4(5) . .
C16 C17 H17 119.8 . .
C18 C17 H17 119.8 . .
C19 C18 C17 116.3(4) . .
C19 C18 H18 121.8 . .
C17 C18 H18 121.8 . .
C18 C19 C20 123.6(4) . .
C18 C19 C22 129.9(4) . .
C20 C19 C22 106.5(4) . .
C15 C20 C19 120.3(4) . .
C15 C20 C21 130.1(4) . .
C19 C20 C21 109.6(4) . .
O8 C21 N2 124.2(4) . .
O8 C21 C20 129.9(4) . .
N2 C21 C20 105.9(4) . .
O7 C22 N2 125.9(4) . .
O7 C22 C19 127.5(4) . .
N2 C22 C19 106.6(3) . .
N2 C23 C24 111.0(4) . .
N2 C23 C28 107.3(4) . .
C24 C23 C28 114.7(4) . .
N2 C23 H23 107.8 . .
C24 C23 H23 107.8 . .
C28 C23 H23 107.8 . .
C23 C24 C25 113.2(4) . .
C23 C24 H24A 108.9 . .
C25 C24 H24A 108.9 . .
C23 C24 H24B 108.9 . .
C25 C24 H24B 108.9 . .
H24A C24 H24B 107.7 . .
C26 C25 C27 114.2(6) . .
C26 C25 C24 109.5(6) . .
C27 C25 C24 113.2(5) . .
C26 C25 H25 106.5 . .
C27 C25 H25 106.5 . .
C24 C25 H25 106.5 . .
C25 C26 H26A 109.5 . .
C25 C26 H26B 109.5 . .
H26A C26 H26B 109.5 . .
C25 C26 H26C 109.5 . .
H26A C26 H26C 109.5 . .
H26B C26 H26C 109.5 . .
C25 C27 H27A 109.5 . .
C25 C27 H27B 109.5 . .
H27A C27 H27B 109.5 . .
C25 C27 H27C 109.5 . .
H27A C27 H27C 109.5 . .
H27B C27 H27C 109.5 . .
O10 C28 O9 127.3(4) . .
O10 C28 C23 117.9(4) . .
O9 C28 C23 114.8(4) . .
O11 C29 O12 126.4(4) . .
O11 C29 C30 117.3(4) . .
O12 C29 C30 116.3(3) . .
N3 C30 C31 111.2(3) . .
N3 C30 C29 109.1(3) . .
C31 C30 C29 113.4(4) . .
N3 C30 H30 107.6 . .
C31 C30 H30 107.6 . .
C29 C30 H30 107.6 . .
C32 C31 C30 114.5(4) . .
C32 C31 H31A 108.6 . .
C30 C31 H31A 108.6 . .
C32 C31 H31B 108.6 . .
C30 C31 H31B 108.6 . .
H31A C31 H31B 107.6 . .
C33 C32 C31 111.4(5) . .
C33 C32 C34 109.2(5) . .
C31 C32 C34 110.4(5) . .
C33 C32 H32 108.6 . .
C31 C32 H32 108.6 . .
C34 C32 H32 108.6 . .
C32 C33 H33A 109.5 . .
C32 C33 H33B 109.5 . .
H33A C33 H33B 109.5 . .
C32 C33 H33C 109.5 . .
H33A C33 H33C 109.5 . .
H33B C33 H33C 109.5 . .
C32 C34 H34A 109.5 . .
C32 C34 H34B 109.5 . .
H34A C34 H34B 109.5 . .
C32 C34 H34C 109.5 . .
H34A C34 H34C 109.5 . .
H34B C34 H34C 109.5 . .
O13 C35 N3 126.3(4) . .
O13 C35 C38 128.7(4) . .
N3 C35 C38 105.1(4) . .
O14 C36 N3 125.6(4) . .
O14 C36 C37 129.1(4) . .
N3 C36 C37 105.3(4) . .
C42 C37 C38 121.7(4) . .
C42 C37 C36 130.3(4) . .
C38 C37 C36 108.0(4) . .
C39 C38 C37 121.5(4) . .
C39 C38 C35 130.3(4) . .
C37 C38 C35 108.1(4) . .
C38 C39 C40 118.0(5) . .
C38 C39 H39 121.0 . .
C40 C39 H39 121.0 . .
C39 C40 C41 120.1(4) . .
C39 C40 H40 120.0 . .
C41 C40 H40 120.0 . .
C42 C41 C40 122.7(4) . .
C42 C41 S2 119.2(4) . .
C40 C41 S2 118.0(4) . .
C37 C42 C41 115.8(5) . .
C37 C42 H42 122.1 . .
C41 C42 H42 122.1 . .
C44 C43 C48 116.6(5) . .
C44 C43 H43 121.7 . .
C48 C43 H43 121.7 . .
C43 C44 C45 121.9(6) . .
C43 C44 S2 119.1(5) . .
C45 C44 S2 119.1(5) . .
C46 C45 C44 120.8(6) . .
C46 C45 H45 119.6 . .
C44 C45 H45 119.6 . .
C45 C46 C47 117.8(6) . .
C45 C46 H46 121.1 . .
C47 C46 H46 121.1 . .
C48 C47 C46 121.4(6) . .
C48 C47 C50 109.3(5) . .
C46 C47 C50 129.2(5) . .
C47 C48 C43 121.5(5) . .
C47 C48 C49 109.1(5) . .
C43 C48 C49 129.3(5) . .
O17 C49 N4 124.6(5) . .
O17 C49 C48 130.5(6) . .
N4 C49 C48 104.8(4) . .
O18 C50 N4 126.1(6) . .
O18 C50 C47 129.5(5) . .
N4 C50 C47 104.4(4) . .
N4 C51 C56 109.5(4) . .
N4 C51 C52 111.4(4) . .
C56 C51 C52 113.4(5) . .
N4 C51 H51 107.4 . .
C56 C51 H51 107.4 . .
C52 C51 H51 107.4 . .
C53 C52 C51 116.0(5) . .
C53 C52 H52A 108.3 . .
C51 C52 H52A 108.3 . .
C53 C52 H52B 108.3 . .
C51 C52 H52B 108.3 . .
H52A C52 H52B 107.4 . .
C54 C53 C52 110.4(5) . .
C54 C53 C55 110.7(6) . .
C52 C53 C55 110.5(5) . .
C54 C53 H53 108.4 . .
C52 C53 H53 108.4 . .
C55 C53 H53 108.4 . .
C53 C54 H54A 109.5 . .
C53 C54 H54B 109.5 . .
H54A C54 H54B 109.5 . .
C53 C54 H54C 109.5 . .
H54A C54 H54C 109.5 . .
H54B C54 H54C 109.5 . .
C53 C55 H55A 109.5 . .
C53 C55 H55B 109.5 . .
H55A C55 H55B 109.5 . .
C53 C55 H55C 109.5 . .
H55A C55 H55C 109.5 . .
H55B C55 H55C 109.5 . .
O20 C56 O19 127.9(4) . .
O20 C56 C51 116.1(4) . .
O19 C56 C51 116.0(5) . .
O21 C57 H57A 109.5 . .
O21 C57 H57B 109.5 . .
H57A C57 H57B 109.5 . .
O21 C57 H57C 109.5 . .
H57A C57 H57C 109.5 . .
H57B C57 H57C 109.5 . .
C59 N5 C61 128.3(11) . .
C59 N5 C60 113.0(10) . .
C61 N5 C60 118.0(9) . .
C59 C58 H58A 109.5 . .
C59 C58 H58B 109.5 . .
H58A C58 H58B 109.5 . .
C59 C58 H58C 109.5 . .
H58A C58 H58C 109.5 . .
H58B C58 H58C 109.5 . .
O23 C59 N5 119.9(11) . .
O23 C59 C58 128.4(11) . .
N5 C59 C58 111.7(11) . .
N5 C60 H60A 109.5 . .
N5 C60 H60B 109.5 . .
H60A C60 H60B 109.5 . .
N5 C60 H60C 109.5 . .
H60A C60 H60C 109.5 . .
H60B C60 H60C 109.5 . .
N5 C61 H61A 109.5 . .
N5 C61 H61B 109.5 . .
H61A C61 H61B 109.5 . .
N5 C61 H61C 109.5 . .
H61A C61 H61C 109.5 . .
H61B C61 H61C 109.5 . .
C63 N6 C65 116.8(11) . .
C63 N6 C64 118.2(8) . .
C65 N6 C64 124.9(11) . .
C63 C62 H62A 109.5 . .
C63 C62 H62B 109.5 . .
H62A C62 H62B 109.5 . .
C63 C62 H62C 109.5 . .
H62A C62 H62C 109.5 . .
H62B C62 H62C 109.5 . .
N6 C63 O24 124.1(8) . .
N6 C63 C62 120.5(8) . .
O24 C63 C62 115.4(8) . .
N6 C64 H64A 109.5 . .
N6 C64 H64B 109.5 . .
H64A C64 H64B 109.5 . .
N6 C64 H64C 109.5 . .
H64A C64 H64C 109.5 . .
H64B C64 H64C 109.5 . .
N6 C65 H65A 109.5 . .
N6 C65 H65B 109.5 . .
H65A C65 H65B 109.5 . .
N6 C65 H65C 109.5 . .
H65A C65 H65C 109.5 . .
H65B C65 H65C 109.5 . .

loop_
_geom_bond_atom_site_label_1
_geom_bond_atom_site_label_2
_geom_bond_distance
_geom_bond_site_symmetry_2
Cu1 O11 1.931(3) .
Cu1 O20 1.932(3) 2_666
Cu1 O1 1.980(3) .
Cu1 O10 1.986(3) 2_666
Cu1 O21 2.114(4) .
Cu1 Cu2 2.6468(13) .
Cu2 O2 1.920(3) .
Cu2 O9 1.929(3) 2_666
Cu2 O12 1.988(3) .
Cu2 O19 1.994(3) 2_666
Cu2 O22 2.126(5) .
S1 O5 1.436(4) .
S1 O6 1.437(4) .
S1 C13 1.766(5) .
S1 C16 1.776(5) .
S2 O15 1.429(5) .
S2 O16 1.435(5) .
S2 C44 1.742(7) .
S2 C41 1.770(5) .
O1 C1 1.259(6) .
O2 C1 1.254(6) .
O3 C7 1.197(6) .
O4 C8 1.199(6) .
O7 C22 1.205(5) .
O8 C21 1.216(5) .
O9 C28 1.253(6) .
O9 Cu2 1.929(3) 2_666
O10 C28 1.248(5) .
O10 Cu1 1.986(3) 2_666
O11 C29 1.259(5) .
O12 C29 1.265(5) .
O13 C35 1.189(5) .
O14 C36 1.198(6) .
O17 C49 1.209(6) .
O18 C50 1.190(6) .
O19 C56 1.258(6) .
O19 Cu2 1.994(3) 2_666
O20 C56 1.226(6) .
O20 Cu1 1.932(3) 2_666
O21 C57 1.364(9) .
O21 H21 0.86(2) .
O22 H22A 0.8649 .
O22 H22B 0.8645 .
N1 C8 1.391(7) .
N1 C7 1.391(6) .
N1 C2 1.475(6) .
N2 C22 1.392(6) .
N2 C21 1.402(5) .
N2 C23 1.456(6) .
N3 C35 1.384(5) .
N3 C36 1.390(6) .
N3 C30 1.465(5) .
N4 C49 1.384(7) .
N4 C50 1.418(7) .
N4 C51 1.431(7) .
C1 C2 1.532(6) .
C2 C3 1.530(8) .
C2 H2 1.0000 .
C3 C4 1.482(7) .
C3 H3A 0.9900 .
C3 H3B 0.9900 .
C4 C5 1.521(10) .
C4 C6 1.528(10) .
C4 H4 1.0000 .
C5 H5A 0.9800 .
C5 H5B 0.9800 .
C5 H5C 0.9800 .
C6 H6A 0.9800 .
C6 H6B 0.9800 .
C6 H6C 0.9800 .
C7 C10 1.492(6) .
C8 C9 1.508(6) .
C9 C10 1.373(7) .
C9 C14 1.378(7) .
C10 C11 1.398(6) .
C11 C12 1.402(7) .
C11 H11 0.9500 .
C12 C13 1.387(7) .
C12 H12 0.9500 .
C13 C14 1.392(6) .
C14 H14 0.9500 .
C15 C16 1.373(7) .
C15 C20 1.389(6) .
C15 H15 0.9500 .
C16 C17 1.392(6) .
C17 C18 1.394(7) .
C17 H17 0.9500 .
C18 C19 1.356(7) .
C18 H18 0.9500 .
C19 C20 1.395(6) .
C19 C22 1.489(6) .
C20 C21 1.458(7) .
C23 C24 1.521(7) .
C23 C28 1.531(6) .
C23 H23 1.0000 .
C24 C25 1.531(8) .
C24 H24A 0.9900 .
C24 H24B 0.9900 .
C25 C26 1.495(9) .
C25 C27 1.516(8) .
C25 H25 1.0000 .
C26 H26A 0.9800 .
C26 H26B 0.9800 .
C26 H26C 0.9800 .
C27 H27A 0.9800 .
C27 H27B 0.9800 .
C27 H27C 0.9800 .
C29 C30 1.527(6) .
C30 C31 1.521(7) .
C30 H30 1.0000 .
C31 C32 1.518(6) .
C31 H31A 0.9900 .
C31 H31B 0.9900 .
C32 C33 1.517(9) .
C32 C34 1.523(9) .
C32 H32 1.0000 .
C33 H33A 0.9800 .
C33 H33B 0.9800 .
C33 H33C 0.9800 .
C34 H34A 0.9800 .
C34 H34B 0.9800 .
C34 H34C 0.9800 .
C35 C38 1.498(6) .
C36 C37 1.492(6) .
C37 C42 1.386(6) .
C37 C38 1.388(7) .
C38 C39 1.371(6) .
C39 C40 1.381(7) .
C39 H39 0.9500 .
C40 C41 1.390(8) .
C40 H40 0.9500 .
C41 C42 1.388(7) .
C42 H42 0.9500 .
C43 C44 1.386(8) .
C43 C48 1.390(8) .
C43 H43 0.9500 .
C44 C45 1.408(9) .
C45 C46 1.350(10) .
C45 H45 0.9500 .
C46 C47 1.408(8) .
C46 H46 0.9500 .
C47 C48 1.369(7) .
C47 C50 1.453(8) .
C48 C49 1.465(8) .
C51 C56 1.541(6) .
C51 C52 1.541(7) .
C51 H51 1.0000 .
C52 C53 1.519(7) .
C52 H52A 0.9900 .
C52 H52B 0.9900 .
C53 C54 1.504(9) .
C53 C55 1.566(10) .
C53 H53 1.0000 .
C54 H54A 0.9800 .
C54 H54B 0.9800 .
C54 H54C 0.9800 .
C55 H55A 0.9800 .
C55 H55B 0.9800 .
C55 H55C 0.9800 .
C57 H57A 0.9800 .
C57 H57B 0.9800 .
C57 H57C 0.9800 .
O23 C59 1.243(12) .
N5 C59 1.269(13) .
N5 C61 1.493(14) .
N5 C60 1.561(13) .
C58 C59 1.525(14) .
C58 H58A 0.9800 .
C58 H58B 0.9800 .
C58 H58C 0.9800 .
C60 H60A 0.9800 .
C60 H60B 0.9800 .
C60 H60C 0.9800 .
C61 H61A 0.9800 .
C61 H61B 0.9800 .
C61 H61C 0.9800 .
O24 C63 1.339(10) .
N6 C63 1.235(11) .
N6 C65 1.450(12) .
N6 C64 1.502(14) .
C62 C63 1.558(11) .
C62 H62A 0.9800 .
C62 H62B 0.9800 .
C62 H62C 0.9800 .
C64 H64A 0.9800 .
C64 H64B 0.9800 .
C64 H64C 0.9800 .
C65 H65A 0.9800 .
C65 H65B 0.9800 .
C65 H65C 0.9800 .

loop_
_geom_torsion_atom_site_label_1
_geom_torsion_atom_site_label_2
_geom_torsion_atom_site_label_3
_geom_torsion_atom_site_label_4
_geom_torsion
_geom_torsion_site_symmetry_1
Cu2 O2 C1 O1 0.7(7) .
Cu2 O2 C1 C2 179.1(3) .
Cu1 O1 C1 O2 -7.8(7) .
Cu1 O1 C1 C2 173.8(3) .
C8 N1 C2 C3 107.6(6) .
C7 N1 C2 C3 -77.2(6) .
C8 N1 C2 C1 -127.9(5) .
C7 N1 C2 C1 47.2(6) .
O2 C1 C2 N1 45.2(6) .
O1 C1 C2 N1 -136.2(5) .
O2 C1 C2 C3 168.8(4) .
O1 C1 C2 C3 -12.6(6) .
N1 C2 C3 C4 -61.5(7) .
C1 C2 C3 C4 176.8(5) .
C2 C3 C4 C5 170.2(5) .
C2 C3 C4 C6 -65.8(7) .
C8 N1 C7 O3 -179.3(5) .
C2 N1 C7 O3 5.0(7) .
C8 N1 C7 C10 -0.3(5) .
C2 N1 C7 C10 -176.0(4) .
C7 N1 C8 O4 -179.7(5) .
C2 N1 C8 O4 -4.0(8) .
C7 N1 C8 C9 1.7(5) .
C2 N1 C8 C9 177.3(4) .
O4 C8 C9 C10 178.9(5) .
N1 C8 C9 C10 -2.5(5) .
O4 C8 C9 C14 -2.9(9) .
N1 C8 C9 C14 175.6(5) .
C14 C9 C10 C11 2.4(7) .
C8 C9 C10 C11 -179.3(4) .
C14 C9 C10 C7 -175.9(4) .
C8 C9 C10 C7 2.4(5) .
O3 C7 C10 C9 177.5(5) .
N1 C7 C10 C9 -1.4(5) .
O3 C7 C10 C11 -0.6(8) .
N1 C7 C10 C11 -179.5(5) .
C9 C10 C11 C12 -1.6(7) .
C7 C10 C11 C12 176.3(4) .
C10 C11 C12 C13 -0.1(6) .
C11 C12 C13 C14 1.1(7) .
C11 C12 C13 S1 -175.7(3) .
O5 S1 C13 C12 11.3(4) .
O6 S1 C13 C12 143.0(4) .
C16 S1 C13 C12 -103.9(4) .
O5 S1 C13 C14 -165.7(4) .
O6 S1 C13 C14 -33.9(4) .
C16 S1 C13 C14 79.2(4) .
C10 C9 C14 C13 -1.3(7) .
C8 C9 C14 C13 -179.2(4) .
C12 C13 C14 C9 -0.4(7) .
S1 C13 C14 C9 176.4(3) .
C20 C15 C16 C17 0.6(7) .
C20 C15 C16 S1 -179.5(3) .
O5 S1 C16 C15 155.0(4) .
O6 S1 C16 C15 24.7(4) .
C13 S1 C16 C15 -89.0(4) .
O5 S1 C16 C17 -25.0(4) .
O6 S1 C16 C17 -155.4(4) .
C13 S1 C16 C17 90.9(4) .
C15 C16 C17 C18 -1.8(7) .
S1 C16 C17 C18 178.3(4) .
C16 C17 C18 C19 1.3(7) .
C17 C18 C19 C20 0.4(7) .
C17 C18 C19 C22 179.0(5) .
C16 C15 C20 C19 1.1(6) .
C16 C15 C20 C21 -177.0(4) .
C18 C19 C20 C15 -1.7(7) .
C22 C19 C20 C15 179.5(4) .
C18 C19 C20 C21 176.8(4) .
C22 C19 C20 C21 -2.0(5) .
C22 N2 C21 O8 179.8(4) .
C23 N2 C21 O8 10.0(7) .
C22 N2 C21 C20 1.9(5) .
C23 N2 C21 C20 -168.0(4) .
C15 C20 C21 O8 0.7(8) .
C19 C20 C21 O8 -177.6(5) .
C15 C20 C21 N2 178.5(4) .
C19 C20 C21 N2 0.2(5) .
C21 N2 C22 O7 177.6(4) .
C23 N2 C22 O7 -12.4(7) .
C21 N2 C22 C19 -3.1(5) .
C23 N2 C22 C19 167.0(4) .
C18 C19 C22 O7 3.7(8) .
C20 C19 C22 O7 -177.6(5) .
C18 C19 C22 N2 -175.6(5) .
C20 C19 C22 N2 3.1(5) .
C22 N2 C23 C24 83.6(5) .
C21 N2 C23 C24 -107.7(5) .
C22 N2 C23 C28 -42.5(5) .
C21 N2 C23 C28 126.2(4) .
N2 C23 C24 C25 168.2(4) .
C28 C23 C24 C25 -69.9(5) .
C23 C24 C25 C26 159.4(5) .
C23 C24 C25 C27 -71.9(6) .
Cu1 O10 C28 O9 8.8(6) 2_666
Cu1 O10 C28 C23 -172.0(3) 2_666
Cu2 O9 C28 O10 -1.4(6) 2_666
Cu2 O9 C28 C23 179.3(3) 2_666
N2 C23 C28 O10 132.1(4) .
C24 C23 C28 O10 8.2(6) .
N2 C23 C28 O9 -48.6(5) .
C24 C23 C28 O9 -172.5(4) .
Cu1 O11 C29 O12 -3.2(6) .
Cu1 O11 C29 C30 179.8(3) .
Cu2 O12 C29 O11 -3.6(6) .
Cu2 O12 C29 C30 173.4(3) .
C35 N3 C30 C31 -72.0(5) .
C36 N3 C30 C31 116.7(5) .
C35 N3 C30 C29 53.9(5) .
C36 N3 C30 C29 -117.5(5) .
O11 C29 C30 N3 -149.4(4) .
O12 C29 C30 N3 33.3(5) .
O11 C29 C30 C31 -24.9(5) .
O12 C29 C30 C31 157.8(4) .
N3 C30 C31 C32 -60.3(5) .
C29 C30 C31 C32 176.3(4) .
C30 C31 C32 C33 -68.9(6) .
C30 C31 C32 C34 169.7(5) .
C36 N3 C35 O13 173.5(5) .
C30 N3 C35 O13 1.2(7) .
C36 N3 C35 C38 -6.2(5) .
C30 N3 C35 C38 -178.5(4) .
C35 N3 C36 O14 -171.4(5) .
C30 N3 C36 O14 0.7(8) .
C35 N3 C36 C37 5.9(5) .
C30 N3 C36 C37 178.0(4) .
O14 C36 C37 C42 -6.0(10) .
N3 C36 C37 C42 176.8(5) .
O14 C36 C37 C38 174.2(6) .
N3 C36 C37 C38 -3.0(5) .
C42 C37 C38 C39 0.1(8) .
C36 C37 C38 C39 180.0(5) .
C42 C37 C38 C35 179.6(5) .
C36 C37 C38 C35 -0.6(6) .
O13 C35 C38 C39 3.6(9) .
N3 C35 C38 C39 -176.6(5) .
O13 C35 C38 C37 -175.7(5) .
N3 C35 C38 C37 4.0(5) .
C37 C38 C39 C40 -1.6(9) .
C35 C38 C39 C40 179.1(5) .
C38 C39 C40 C41 0.6(9) .
C39 C40 C41 C42 2.0(10) .
C39 C40 C41 S2 -179.0(5) .
O15 S2 C41 C42 -27.4(6) .
O16 S2 C41 C42 -159.3(5) .
C44 S2 C41 C42 85.8(6) .
O15 S2 C41 C40 153.5(5) .
O16 S2 C41 C40 21.6(6) .
C44 S2 C41 C40 -93.2(5) .
C38 C37 C42 C41 2.3(8) .
C36 C37 C42 C41 -177.5(5) .
C40 C41 C42 C37 -3.4(9) .
S2 C41 C42 C37 177.6(4) .
C48 C43 C44 C45 1.1(7) .
C48 C43 C44 S2 -177.4(3) .
O15 S2 C44 C43 19.8(5) .
O16 S2 C44 C43 151.5(4) .
C41 S2 C44 C43 -93.8(4) .
O15 S2 C44 C45 -158.7(4) .
O16 S2 C44 C45 -27.1(5) .
C41 S2 C44 C45 87.6(5) .
C43 C44 C45 C46 -1.2(9) .
S2 C44 C45 C46 177.4(5) .
C44 C45 C46 C47 0.6(9) .
C45 C46 C47 C48 -0.2(8) .
C45 C46 C47 C50 -176.3(5) .
C46 C47 C48 C43 0.3(7) .
C50 C47 C48 C43 177.0(4) .
C46 C47 C48 C49 -177.6(5) .
C50 C47 C48 C49 -0.8(5) .
C44 C43 C48 C47 -0.7(7) .
C44 C43 C48 C49 176.7(4) .
C50 N4 C49 O17 176.7(4) .
C51 N4 C49 O17 -2.0(7) .
C50 N4 C49 C48 -3.1(5) .
C51 N4 C49 C48 178.1(4) .
C47 C48 C49 O17 -177.4(5) .
C43 C48 C49 O17 4.9(8) .
C47 C48 C49 N4 2.4(5) .
C43 C48 C49 N4 -175.2(4) .
C49 N4 C50 O18 -177.4(5) .
C51 N4 C50 O18 1.3(7) .
C49 N4 C50 C47 2.6(5) .
C51 N4 C50 C47 -178.6(4) .
C48 C47 C50 O18 179.0(5) .
C46 C47 C50 O18 -4.5(9) .
C48 C47 C50 N4 -1.0(5) .
C46 C47 C50 N4 175.4(5) .
C49 N4 C51 C56 122.0(5) .
C50 N4 C51 C56 -56.6(6) .
C49 N4 C51 C52 -111.7(5) .
C50 N4 C51 C52 69.7(6) .
N4 C51 C52 C53 62.2(6) .
C56 C51 C52 C53 -173.7(5) .
C51 C52 C53 C54 -171.3(6) .
C51 C52 C53 C55 65.9(7) .
Cu1 O20 C56 O19 8.2(6) 2_666
Cu1 O20 C56 C51 -173.1(3) 2_666
Cu2 O19 C56 O20 -1.0(7) 2_666
Cu2 O19 C56 C51 -179.7(3) 2_666
N4 C51 C56 O20 144.9(4) .
C52 C51 C56 O20 19.8(6) .
N4 C51 C56 O19 -36.2(6) .
C52 C51 C56 O19 -161.3(4) .
C61 N5 C59 O23 173.3(10) .
C60 N5 C59 O23 3.3(16) .
C61 N5 C59 C58 -5.7(17) .
C60 N5 C59 C58 -175.8(9) .
C65 N6 C63 O24 -2.0(15) .
C64 N6 C63 O24 179.3(8) .
C65 N6 C63 C62 178.8(9) .
C64 N6 C63 C62 0.2(14) .

loop_
_platon_squeeze_void_nr
_platon_squeeze_void_average_x
_platon_squeeze_void_average_y
_platon_squeeze_void_average_z
_platon_squeeze_void_volume
_platon_squeeze_void_count_electrons
_platon_squeeze_void_content
1 -0.019 -0.014 0.496 1180 280 ' '
